data_7037704
loop_
_publ_author_name
'Dub, Pavel A.'
'Scott, Brian L.'
'Gordon, John C.'

_publ_section_title
;
 First-row transition metal complexes of ENENES ligands: the ability of
 the thioether donor to impact the coordination chemistry.
;
_journal_issue 4
_journal_name_full 'Dalton transactions (Cambridge, England : 2003)'
_journal_page_first 1560
_journal_page_last 1571
_journal_paper_doi 10.1039/c5dt03855c
_journal_volume 45
_journal_year 2016
_chemical_formula_sum 'C17 H30 Cl2 N2 Ni O2 S'
_chemical_formula_weight 456.10
_chemical_name_systematic
; 
 ? 
;
_space_group_IT_number 2
_symmetry_cell_setting triclinic
_symmetry_space_group_name_Hall '-P 1'
_symmetry_space_group_name_H-M 'P -1'
_atom_sites_solution_hydrogens geom
_atom_sites_solution_primary direct
_atom_sites_solution_secondary difmap
_audit_creation_method SHELXL-97
_audit_update_record
;
2015-11-30 deposited with the CCDC.
2015-12-11 downloaded from the CCDC.
;
_cell_angle_alpha 98.492(7)
_cell_angle_beta 98.646(6)
_cell_angle_gamma 106.341(6)
_cell_formula_units_Z 2
_cell_length_a 6.484(3)
_cell_length_b 8.921(4)
_cell_length_c 19.032(9)
_cell_measurement_reflns_used 854
_cell_measurement_temperature 140(1)
_cell_measurement_theta_max 23.74
_cell_measurement_theta_min 2.42
_cell_volume 1023.3(8)
_computing_cell_refinement 'SAINT+, v. 7.66a (Bruker AXS, 2009)'
_computing_data_collection 'APEX II, v. 7.0 (Bruker AXS, 2009)'
_computing_data_reduction 'SAINT+, v. 7.66a (Bruker AXS, 2009)'
_computing_molecular_graphics 'SHELXTL, v. 6.14, (Bruker AXS, 2000)'
_computing_publication_material 'SHELXTL, v. 6.14, (Bruker AXS, 2000)'
_computing_structure_refinement 'SHELXL-97 (Sheldrick, 1997)'
_computing_structure_solution 'SHELXS-97 (Sheldrick, 1990)'
_diffrn_ambient_temperature 140(1)
_diffrn_measured_fraction_theta_full 0.919
_diffrn_measured_fraction_theta_max 0.812
_diffrn_measurement_device_type 'Bruker D8 with APEXII CCD'
_diffrn_measurement_method '\w scans'
_diffrn_radiation_monochromator graphite
_diffrn_radiation_source 'fine-focus sealed tube'
_diffrn_radiation_type MoK\a
_diffrn_radiation_wavelength 0.71073
_diffrn_reflns_av_R_equivalents 0.0287
_diffrn_reflns_av_sigmaI/netI 0.0869
_diffrn_reflns_limit_h_max 7
_diffrn_reflns_limit_h_min -8
_diffrn_reflns_limit_k_max 11
_diffrn_reflns_limit_k_min -11
_diffrn_reflns_limit_l_max 25
_diffrn_reflns_limit_l_min -24
_diffrn_reflns_number 5970
_diffrn_reflns_theta_full 25.00
_diffrn_reflns_theta_max 28.46
_diffrn_reflns_theta_min 2.21
_diffrn_standards_decay_% 0
_diffrn_standards_interval_count 0
_diffrn_standards_interval_time 0
_diffrn_standards_number 0
_exptl_absorpt_coefficient_mu 1.325
_exptl_absorpt_correction_T_max 0.9740
_exptl_absorpt_correction_T_min 0.7776
_exptl_absorpt_correction_type multi-scan
_exptl_absorpt_process_details 'SADABS v. 2.03 (Sheldrick, 2008)'
_exptl_crystal_colour green
_exptl_crystal_density_diffrn 1.480
_exptl_crystal_density_method 'not measured'
_exptl_crystal_description plate
_exptl_crystal_F_000 480
_exptl_crystal_size_max 0.20
_exptl_crystal_size_mid 0.08
_exptl_crystal_size_min 0.02
_refine_diff_density_max 0.649
_refine_diff_density_min -0.697
_refine_diff_density_rms 0.124
_refine_ls_extinction_method none
_refine_ls_goodness_of_fit_ref 1.096
_refine_ls_hydrogen_treatment mixed
_refine_ls_matrix_type full
_refine_ls_number_parameters 230
_refine_ls_number_reflns 4198
_refine_ls_number_restraints 0
_refine_ls_restrained_S_all 1.096
_refine_ls_R_factor_all 0.1171
_refine_ls_R_factor_gt 0.0655
_refine_ls_shift/su_max 0.000
_refine_ls_shift/su_mean 0.000
_refine_ls_structure_factor_coef Fsqd
_refine_ls_weighting_details 'calc w=1/[\s^2^(Fo^2^)+(0.0691P)^2^+0.0000P] where P=(Fo^2^+2Fc^2^)/3'
_refine_ls_weighting_scheme calc
_refine_ls_wR_factor_gt 0.1311
_refine_ls_wR_factor_ref 0.1539
_reflns_number_gt 2697
_reflns_number_total 4198
_reflns_threshold_expression >2sigma(I)
_cod_data_source_file c5dt03855c2.cif
_cod_data_source_block apx1844
_cod_depositor_comments 'Adding full bibliography for 7037703--7037707.cif.'
_cod_original_cell_volume 1023.2(8)
_cod_database_code 7037704

loop_
_symmetry_equiv_pos_as_xyz
'x, y, z'
'-x, -y, -z'

loop_
_atom_site_label
_atom_site_type_symbol
_atom_site_fract_x
_atom_site_fract_y
_atom_site_fract_z
_atom_site_U_iso_or_equiv
_atom_site_adp_type
_atom_site_occupancy
_atom_site_symmetry_multiplicity
_atom_site_calc_flag
_atom_site_refinement_flags
Ni1 Ni 0.91656(10) 0.27849(8) 0.29286(3) 0.0160(2) Uani 1 1 d .
Cl1 Cl 1.1174(2) 0.12073(16) 0.23786(7) 0.0235(3) Uani 1 1 d .
Cl2 Cl 0.70117(19) 0.43956(15) 0.33719(7) 0.0204(3) Uani 1 1 d .
S1 S 0.9433(2) 0.39548(17) 0.18413(7) 0.0236(3) Uani 1 1 d .
N1 N 1.2032(6) 0.4602(5) 0.3370(2) 0.0200(10) Uani 1 1 d .
H1 H 1.3140 0.4246 0.3247 0.024 Uiso 1 1 calc R
N2 N 0.9897(6) 0.2015(5) 0.3993(2) 0.0181(10) Uani 1 1 d .
O1 O 0.6474(6) -0.0689(4) 0.42092(19) 0.0252(9) Uani 1 1 d .
O2 O 0.6096(5) 0.1140(4) 0.24472(19) 0.0179(8) Uani 1 1 d .
C1 C 0.7501(9) 0.5066(7) 0.1653(3) 0.0287(14) Uani 1 1 d .
H1A H 0.6010 0.4347 0.1552 0.034 Uiso 1 1 calc R
H1B H 0.7671 0.5878 0.2076 0.034 Uiso 1 1 calc R
C2 C 0.7901(8) 0.5834(7) 0.1016(3) 0.0247(13) Uani 1 1 d .
C3 C 0.7407(9) 0.4931(7) 0.0324(3) 0.0277(14) Uani 1 1 d .
H3 H 0.6796 0.3830 0.0251 0.033 Uiso 1 1 calc R
C4 C 0.7802(9) 0.5630(8) -0.0261(3) 0.0345(15) Uani 1 1 d .
H4 H 0.7474 0.5005 -0.0724 0.041 Uiso 1 1 calc R
C5 C 0.8685(10) 0.7258(8) -0.0156(4) 0.0423(18) Uani 1 1 d .
H5 H 0.8943 0.7733 -0.0551 0.051 Uiso 1 1 calc R
C6 C 0.9186(10) 0.8186(8) 0.0524(4) 0.0385(16) Uani 1 1 d .
H6 H 0.9766 0.9288 0.0591 0.046 Uiso 1 1 calc R
C7 C 0.8825(9) 0.7475(7) 0.1113(3) 0.0284(14) Uani 1 1 d .
H7 H 0.9204 0.8102 0.1577 0.034 Uiso 1 1 calc R
C8 C 1.1931(8) 0.5582(7) 0.2255(3) 0.0290(14) Uani 1 1 d .
H8A H 1.3189 0.5270 0.2153 0.035 Uiso 1 1 calc R
H8B H 1.1919 0.6504 0.2043 0.035 Uiso 1 1 calc R
C9 C 1.2154(9) 0.6029(7) 0.3065(3) 0.0304(14) Uani 1 1 d .
H9A H 1.3548 0.6843 0.3276 0.037 Uiso 1 1 calc R
H9B H 1.0986 0.6449 0.3174 0.037 Uiso 1 1 calc R
C10 C 1.2305(8) 0.4801(6) 0.4156(3) 0.0252(13) Uani 1 1 d .
H10A H 1.1183 0.5204 0.4321 0.030 Uiso 1 1 calc R
H10B H 1.3732 0.5547 0.4391 0.030 Uiso 1 1 calc R
C11 C 1.2100(8) 0.3177(6) 0.4331(3) 0.0253(13) Uani 1 1 d .
H11A H 1.3223 0.2787 0.4158 0.030 Uiso 1 1 calc R
H11B H 1.2338 0.3265 0.4853 0.030 Uiso 1 1 calc R
C12 C 0.8355(8) 0.2154(6) 0.4483(3) 0.0196(12) Uani 1 1 d .
H12A H 0.8099 0.3178 0.4499 0.023 Uiso 1 1 calc R
H12B H 0.9021 0.2120 0.4970 0.023 Uiso 1 1 calc R
C13 C 0.6181(9) 0.0842(7) 0.4245(3) 0.0259(13) Uani 1 1 d .
H13A H 0.5240 0.0977 0.4584 0.031 Uiso 1 1 calc R
H13B H 0.5464 0.0915 0.3771 0.031 Uiso 1 1 calc R
C14 C 1.0101(8) 0.0393(6) 0.3955(3) 0.0237(13) Uani 1 1 d .
H14A H 1.0817 0.0308 0.4426 0.028 Uiso 1 1 calc R
H14B H 1.1012 0.0218 0.3610 0.028 Uiso 1 1 calc R
C15 C 0.7887(8) -0.0875(6) 0.3727(3) 0.0238(13) Uani 1 1 d .
H15A H 0.7208 -0.0827 0.3244 0.029 Uiso 1 1 calc R
H15B H 0.8087 -0.1917 0.3706 0.029 Uiso 1 1 calc R
C16 C 0.5376(9) -0.0224(7) 0.1844(3) 0.0257(13) Uani 1 1 d .
H16A H 0.3941 -0.0903 0.1870 0.031 Uiso 1 1 calc R
H16B H 0.6390 -0.0840 0.1885 0.031 Uiso 1 1 calc R
C17 C 0.5255(10) 0.0280(8) 0.1125(3) 0.0387(16) Uani 1 1 d .
H17A H 0.4300 0.0928 0.1091 0.058 Uiso 1 1 calc R
H17B H 0.4691 -0.0648 0.0742 0.058 Uiso 1 1 calc R
H17C H 0.6695 0.0882 0.1081 0.058 Uiso 1 1 calc R
H2 H 0.511(13) 0.152(9) 0.245(4) 0.080 Uiso 1 1 d .

loop_
_atom_site_aniso_label
_atom_site_aniso_U_11
_atom_site_aniso_U_22
_atom_site_aniso_U_33
_atom_site_aniso_U_23
_atom_site_aniso_U_13
_atom_site_aniso_U_12
Ni1 0.0058(4) 0.0193(4) 0.0213(4) -0.0005(3) 0.0027(3) 0.0039(3)
Cl1 0.0109(7) 0.0294(8) 0.0275(7) -0.0053(6) 0.0040(5) 0.0079(6)
Cl2 0.0094(7) 0.0214(7) 0.0303(7) 0.0006(6) 0.0046(5) 0.0065(6)
S1 0.0144(7) 0.0300(9) 0.0282(8) 0.0066(6) 0.0069(6) 0.0079(7)
N1 0.003(2) 0.020(3) 0.033(3) -0.002(2) 0.0022(18) 0.004(2)
N2 0.005(2) 0.024(3) 0.024(2) -0.001(2) 0.0042(17) 0.006(2)
O1 0.020(2) 0.029(2) 0.031(2) 0.0098(18) 0.0109(17) 0.0097(19)
O2 0.0084(19) 0.017(2) 0.023(2) -0.0055(16) 0.0002(15) 0.0029(17)
C1 0.013(3) 0.037(4) 0.037(3) 0.007(3) 0.006(2) 0.009(3)
C2 0.011(3) 0.031(3) 0.032(3) 0.004(3) 0.004(2) 0.008(3)
C3 0.018(3) 0.024(3) 0.038(4) 0.006(3) 0.003(3) 0.004(3)
C4 0.026(4) 0.049(4) 0.031(3) 0.009(3) 0.006(3) 0.016(3)
C5 0.038(4) 0.050(5) 0.062(5) 0.034(4) 0.027(3) 0.029(4)
C6 0.035(4) 0.027(4) 0.062(5) 0.016(3) 0.019(3) 0.015(3)
C7 0.021(3) 0.021(3) 0.043(4) 0.001(3) 0.008(3) 0.008(3)
C8 0.010(3) 0.036(4) 0.043(4) 0.013(3) 0.007(2) 0.005(3)
C9 0.008(3) 0.030(4) 0.053(4) 0.008(3) 0.006(3) 0.007(3)
C10 0.008(3) 0.031(3) 0.028(3) -0.010(3) -0.002(2) 0.003(3)
C11 0.006(3) 0.034(4) 0.029(3) 0.000(3) -0.004(2) 0.002(3)
C12 0.019(3) 0.032(3) 0.013(3) 0.004(2) 0.007(2) 0.014(3)
C13 0.020(3) 0.043(4) 0.022(3) 0.012(3) 0.010(2) 0.016(3)
C14 0.017(3) 0.031(3) 0.028(3) 0.006(3) 0.010(2) 0.011(3)
C15 0.019(3) 0.023(3) 0.031(3) 0.005(3) 0.004(2) 0.010(3)
C16 0.015(3) 0.027(3) 0.030(3) -0.008(3) 0.002(2) 0.007(3)
C17 0.038(4) 0.049(4) 0.028(3) -0.003(3) 0.003(3) 0.018(3)

loop_
_atom_type_symbol
_atom_type_description
_atom_type_scat_dispersion_real
_atom_type_scat_dispersion_imag
_atom_type_scat_source
C C 0.0033 0.0016 'International Tables Vol C Tables 4.2.6.8 and 6.1.1.4'
H H 0.0000 0.0000 'International Tables Vol C Tables 4.2.6.8 and 6.1.1.4'
N N 0.0061 0.0033 'International Tables Vol C Tables 4.2.6.8 and 6.1.1.4'
O O 0.0106 0.0060 'International Tables Vol C Tables 4.2.6.8 and 6.1.1.4'
S S 0.1246 0.1234 'International Tables Vol C Tables 4.2.6.8 and 6.1.1.4'
Cl Cl 0.1484 0.1585 'International Tables Vol C Tables 4.2.6.8 and 6.1.1.4'
Ni Ni 0.3393 1.1124 'International Tables Vol C Tables 4.2.6.8 and 6.1.1.4'

loop_
_geom_angle_atom_site_label_1
_geom_angle_atom_site_label_2
_geom_angle_atom_site_label_3
_geom_angle
N1 Ni1 O2 173.38(15)
N1 Ni1 N2 82.72(16)
O2 Ni1 N2 101.77(15)
N1 Ni1 Cl1 90.53(12)
O2 Ni1 Cl1 94.22(10)
N2 Ni1 Cl1 91.08(11)
N1 Ni1 Cl2 91.29(12)
O2 Ni1 Cl2 83.60(10)
N2 Ni1 Cl2 94.01(11)
Cl1 Ni1 Cl2 174.78(5)
N1 Ni1 S1 83.50(13)
O2 Ni1 S1 92.54(11)
N2 Ni1 S1 164.72(11)
Cl1 Ni1 S1 82.48(5)
Cl2 Ni1 S1 92.86(5)
C8 S1 C1 100.7(3)
C8 S1 Ni1 95.45(19)
C1 S1 Ni1 114.33(19)
C10 N1 C9 116.9(4)
C10 N1 Ni1 107.1(3)
C9 N1 Ni1 112.6(3)
C14 N2 C12 106.4(4)
C14 N2 C11 107.5(4)
C12 N2 C11 108.8(4)
C14 N2 Ni1 117.0(3)
C12 N2 Ni1 115.0(3)
C11 N2 Ni1 101.7(3)
C15 O1 C13 109.5(4)
C16 O2 Ni1 132.9(3)
C2 C1 S1 110.4(4)
C3 C2 C7 118.4(5)
C3 C2 C1 121.0(5)
C7 C2 C1 120.6(5)
C4 C3 C2 121.2(6)
C5 C4 C3 119.6(6)
C6 C5 C4 120.6(6)
C5 C6 C7 119.6(6)
C6 C7 C2 120.6(6)
C9 C8 S1 111.8(4)
N1 C9 C8 108.5(5)
N1 C10 C11 106.7(4)
N2 C11 C10 111.6(4)
N2 C12 C13 112.5(4)
O1 C13 C12 111.2(4)
N2 C14 C15 111.6(4)
O1 C15 C14 112.2(4)
O2 C16 C17 111.9(5)

loop_
_geom_bond_atom_site_label_1
_geom_bond_atom_site_label_2
_geom_bond_distance
Ni1 N1 2.054(4)
Ni1 O2 2.089(4)
Ni1 N2 2.259(4)
Ni1 Cl1 2.4038(15)
Ni1 Cl2 2.4192(15)
Ni1 S1 2.4588(18)
S1 C8 1.818(6)
S1 C1 1.830(5)
N1 C10 1.457(7)
N1 C9 1.463(7)
N2 C14 1.482(6)
N2 C12 1.485(6)
N2 C11 1.491(6)
O1 C15 1.416(6)
O1 C13 1.424(6)
O2 C16 1.457(6)
C1 C2 1.499(8)
C2 C3 1.379(7)
C2 C7 1.389(7)
C3 C4 1.376(8)
C4 C5 1.374(8)
C5 C6 1.369(9)
C6 C7 1.385(8)
C8 C9 1.508(8)
C10 C11 1.509(7)
C12 C13 1.512(7)
C14 C15 1.511(7)
C16 C17 1.501(8)
